data_4112786
loop_
_publ_author_name
'Emmanuel Cadot'
'Marie-Jos\'e Pouet'
'Chantal Robert-Labarre'
'Charlotte du Peloux'
'J\'er\^ome Marrot'
'Francis S\'echeresse'

_publ_contact_author
; 
      Pr E. Cadot
      Institut Lavoisier, IREM, UMR CNRS 8637
      Universit\'e de Versailles Saint-Quentin-en-Yvelines
      45 Avenue des Etats Unis
      78035 Versailles cedex
      France
;
_publ_contact_author_email cadot@chimie.uvsq.fr
_publ_contact_author_fax '(33) 1 39 25 43 81'
_publ_contact_author_phone '(33) 1 39 25 43 82'
_publ_section_title
;
 Polyphosphate Ions Encapsulated in Oxothiomolybdate Rings: Synthesis,
 Structure, and Behavior in Solution
;
_journal_name_full 'Journal of the American Chemical Society'
_journal_page_first 9127
_journal_page_last 9134
_journal_paper_doi 10.1021/ja048746a
_journal_volume 126
_journal_year 2004
_chemical_formula_sum 'H47 Mo10 O47.5 P3 Rb3 S10'
_chemical_formula_weight 2436.70
_chemical_name_systematic
; 
 ? 
;
_space_group_IT_number 176
_symmetry_cell_setting hexagonal
_symmetry_space_group_name_Hall '-P 6c'
_symmetry_space_group_name_H-M 'P 63/m'
_atom_sites_solution_hydrogens geom
_atom_sites_solution_primary direct
_atom_sites_solution_secondary difmap
_audit_creation_method SHELXL-97
_cell_angle_alpha 90.00
_cell_angle_beta 90.00
_cell_angle_gamma 120.00
_cell_formula_units_Z 6
_cell_length_a 23.2344(2)
_cell_length_b 23.2344(2)
_cell_length_c 20.7222(3)
_cell_measurement_reflns_used 18910
_cell_measurement_temperature 296(2)
_cell_volume 9687.89(18)
_computing_cell_refinement 'Bruker SMART'
_computing_data_collection 'Bruker SMART'
_computing_data_reduction 'Bruker SHELXTL'
_computing_molecular_graphics 'Bruker SHELXTL'
_computing_publication_material 'Bruker SHELXTL'
_computing_structure_refinement 'SHELXL-97 (Sheldrick, 1997)'
_computing_structure_solution 'SHELXS-97 (Sheldrick, 1990)'
_diffrn_ambient_temperature 296(2)
_diffrn_measured_fraction_theta_full 0.999
_diffrn_measured_fraction_theta_max 0.999
_diffrn_measurement_device_type 'CCD area detector'
_diffrn_measurement_method 'phi and omega scans'
_diffrn_radiation_monochromator graphite
_diffrn_radiation_source 'fine-focus sealed tube'
_diffrn_radiation_type MoK\a
_diffrn_radiation_wavelength 0.71073
_diffrn_reflns_av_R_equivalents 0.0561
_diffrn_reflns_av_sigmaI/netI 0.0296
_diffrn_reflns_limit_h_max 23
_diffrn_reflns_limit_h_min -25
_diffrn_reflns_limit_k_max 25
_diffrn_reflns_limit_k_min -25
_diffrn_reflns_limit_l_max 23
_diffrn_reflns_limit_l_min -17
_diffrn_reflns_number 44803
_diffrn_reflns_theta_full 23.29
_diffrn_reflns_theta_max 23.29
_diffrn_reflns_theta_min 1.01
_diffrn_standards_decay_% 0
_diffrn_standards_interval_count 0
_diffrn_standards_interval_time 0
_diffrn_standards_number 0
_exptl_absorpt_coefficient_mu 4.609
_exptl_absorpt_correction_T_max 0.5647
_exptl_absorpt_correction_T_min 0.4042
_exptl_absorpt_correction_type multi-scan
_exptl_absorpt_process_details 'SADABS (Sheldrick, 1996)'
_exptl_crystal_colour orange
_exptl_crystal_density_diffrn 2.506
_exptl_crystal_description parallelepiped
_exptl_crystal_F_000 6978
_exptl_crystal_size_max 0.24
_exptl_crystal_size_mid 0.24
_exptl_crystal_size_min 0.14
_refine_diff_density_max 1.398
_refine_diff_density_min -1.401
_refine_diff_density_rms 0.209
_refine_ls_extinction_coef 0.00040(4)
_refine_ls_extinction_expression Fc^*^=kFc[1+0.001xFc^2^\l^3^/sin(2\q)]^-1/4^
_refine_ls_extinction_method SHELXL
_refine_ls_goodness_of_fit_ref 1.155
_refine_ls_hydrogen_treatment mixed
_refine_ls_matrix_type full
_refine_ls_number_parameters 440
_refine_ls_number_reflns 4814
_refine_ls_number_restraints 0
_refine_ls_restrained_S_all 1.155
_refine_ls_R_factor_all 0.0580
_refine_ls_R_factor_gt 0.0390
_refine_ls_shift/su_max 0.003
_refine_ls_shift/su_mean 0.000
_refine_ls_structure_factor_coef Fsqd
_refine_ls_weighting_details 'calc w=1/[\s^2^(Fo^2^)+(0.0627P)^2^+48.3274P] where P=(Fo^2^+2Fc^2^)/3'
_refine_ls_weighting_scheme calc
_refine_ls_wR_factor_gt 0.1092
_refine_ls_wR_factor_ref 0.1263
_reflns_number_gt 3747
_reflns_number_total 4814
_reflns_threshold_expression >2sigma(I)
_cod_data_source_file ja048746asi20040304_114327_3.cif
_cod_data_source_block 3
_cod_original_formula_sum 'H47 Mo10 O47.50 P3 Rb3 S10'
_cod_database_code 4112786

loop_
_symmetry_equiv_pos_as_xyz
'x, y, z'
'-y, x-y, z'
'-x+y, -x, z'
'-x, -y, z+1/2'
'y, -x+y, z+1/2'
'x-y, x, z+1/2'
'-x, -y, -z'
'y, -x+y, -z'
'x-y, x, -z'
'x, y, -z-1/2'
'-y, x-y, -z-1/2'
'-x+y, -x, -z-1/2'

loop_
_atom_site_label
_atom_site_type_symbol
_atom_site_fract_x
_atom_site_fract_y
_atom_site_fract_z
_atom_site_U_iso_or_equiv
_atom_site_adp_type
_atom_site_occupancy
_atom_site_symmetry_multiplicity
_atom_site_calc_flag
_atom_site_refinement_flags
Mo1 Mo 0.91531(4) 0.13112(4) 0.66969(4) 0.0395(3) Uani 1 1 d .
Mo2 Mo 0.95350(4) 0.20167(4) 0.55124(4) 0.0312(2) Uani 1 1 d .
Mo3 Mo 1.03903(4) 0.34588(4) 0.48283(4) 0.0336(2) Uani 1 1 d .
Mo4 Mo 1.12069(4) 0.47452(4) 0.53545(4) 0.0381(2) Uani 1 1 d .
Mo5 Mo 1.16087(4) 0.53269(4) 0.68181(4) 0.0376(2) Uani 1 1 d .
S1 S 1.01520(11) 0.17004(12) 0.61481(11) 0.0366(5) Uani 1 1 d .
S2 S 0.87215(12) 0.19108(13) 0.62136(12) 0.0440(6) Uani 1 1 d .
S3 S 1.15026(12) 0.39477(12) 0.51146(12) 0.0417(6) Uani 1 1 d .
S4 S 1.00649(13) 0.42010(12) 0.51876(12) 0.0418(6) Uani 1 1 d .
S5 S 1.21666(18) 0.49704(17) 0.7500 0.0408(8) Uani 1 2 d S
S6 S 1.0757(2) 0.5186(2) 0.7500 0.0488(9) Uani 1 2 d S
P1 P 1.04621(14) 0.35045(12) 0.65163(11) 0.0398(6) Uani 1 1 d .
P2A P 1.0628(2) 0.2717(2) 0.7500 0.0278(11) Uani 0.67 2 d SP
P2B P 0.9526(5) 0.2942(5) 0.7500 0.032(2) Uani 0.33 2 d SP
O1 O 0.8683(3) 0.0551(3) 0.6396(3) 0.0524(18) Uani 1 1 d .
O2 O 0.9108(3) 0.1356(3) 0.5020(3) 0.0400(15) Uani 1 1 d .
O3 O 1.0424(3) 0.3570(3) 0.4024(3) 0.0473(17) Uani 1 1 d .
O4 O 1.1492(4) 0.5243(3) 0.4708(3) 0.0560(19) Uani 1 1 d .
O5 O 1.2122(4) 0.6156(3) 0.6804(3) 0.0493(18) Uani 1 1 d .
O6 O 0.8570(5) 0.1237(5) 0.7500 0.047(2) Uani 1 2 d S
O7 O 0.9508(5) 0.1026(5) 0.7500 0.045(2) Uani 1 2 d S
O8 O 0.9397(3) 0.2698(3) 0.4946(3) 0.0346(14) Uani 1 1 d .
O9 O 1.0340(3) 0.2537(3) 0.4871(3) 0.0341(14) Uani 1 1 d .
O10 O 1.1069(3) 0.5352(3) 0.6008(3) 0.0431(16) Uani 1 1 d .
O11 O 1.2039(3) 0.5193(3) 0.5965(3) 0.0411(16) Uani 1 1 d .
O12 O 1.0216(3) 0.3098(3) 0.5905(3) 0.0350(14) Uani 1 1 d .
O13 O 1.0932(3) 0.4231(3) 0.6393(3) 0.0383(15) Uani 1 1 d .
O14 O 1.0858(3) 0.3226(3) 0.6908(3) 0.0411(16) Uani 1 1 d .
O15 O 0.9862(3) 0.3411(3) 0.6917(3) 0.0434(16) Uani 1 1 d .
O16A O 0.9885(7) 0.2238(6) 0.7500 0.031(3) Uani 0.67 2 d SP
O16B O 0.9566(15) 0.2326(14) 0.7500 0.038(7) Uani 0.33 2 d SP
O17A O 1.1108(6) 0.2467(6) 0.7500 0.034(3) Uani 0.67 2 d SP
O18 O 0.8880(15) 0.2944(16) 0.7500 0.043(7) Uani 0.33 2 d SP
Rb1 Rb 0.6667 0.3333 0.2500 0.0591(7) Uani 1 6 d S
Rb2 Rb 0.9302(2) 0.1918(3) 0.3682(3) 0.0696(10) Uani 0.67 1 d P
Rb3 Rb 0.9039(6) 0.1890(8) 0.3704(7) 0.142(6) Uani 0.33 1 d P
Rb4 Rb 0.8932(4) 0.3843(4) 0.6493(4) 0.113(2) Uani 0.24 1 d P
Rb5 Rb 1.0262(7) 0.4095(6) 0.2500 0.102(4) Uani 0.19 2 d SP
O1W O 1.300(2) 0.486(2) 0.593(2) 0.124(19) Uani 0.50 1 d P
O2W O 0.7372(16) -0.0051(16) 0.7500 0.076(9) Uani 0.50 2 d SP
O3W O 1.2036(10) 0.4711(11) 0.3599(11) 0.064(5) Uani 0.50 1 d P
O4W O 0.764(3) 0.148(4) 0.7500 0.09(2) Uani 0.25 2 d SP
O5W O 0.786(4) 0.193(3) 0.7500 0.15(3) Uani 0.50 2 d SP
O6W O 1.2798(8) 0.6781(8) 0.4510(12) 0.102(7) Uani 0.50 1 d P
O7W O 0.8969(15) 0.309(2) 0.301(2) 0.124(19) Uani 0.25 1 d P
O8W O 1.3333 0.6667 0.5619(12) 0.081(6) Uani 0.75 3 d SP
O9W O 0.9822(5) 0.5201(5) 0.6298(4) 0.081(3) Uani 1 1 d .
O10W O 1.0739(14) 0.1201(16) 0.7500 0.152(11) Uani 1 2 d S
O11W O 1.3049(4) 0.4567(4) 0.4571(5) 0.084(3) Uani 1 1 d .
O12W O 0.8549(16) 0.2431(17) 0.3294(15) 0.064(5) Uani 0.25 1 d P
O13W O 1.1699(13) 0.4726(14) 0.3474(12) 0.109(9) Uani 0.50 1 d P
O14W O 0.803(5) 0.429(5) 0.7500 0.076(9) Uani 0.13 2 d SP
O15W O 1.0671(13) 0.0605(12) 0.5216(13) 0.053(7) Uani 0.25 1 d P
O16W O 1.158(3) 0.742(5) 0.2500 0.11(3) Uani 0.25 2 d SP
O17W O 1.081(3) 0.114(3) 0.7500 0.053(7) Uani 0.25 2 d SP
O18W O 1.314(2) 0.4914(15) -0.083(2) 0.085(12) Uani 0.50 1 d P
O19W O 1.284(3) 0.272(4) 0.7500 0.081(6) Uani 0.25 2 d SP
O20W O 1.3333 0.6667 0.4742(16) 0.062(8) Uani 0.50 3 d SP
O21W O 1.0000 0.0000 0.5333(13) 0.081(3) Uani 0.50 3 d SP
O22W O 1.0000 0.0000 0.634(2) 0.109(13) Uani 0.50 3 d SP
O23W O 0.801(3) 0.373(4) 0.7500 0.11(2) Uani 0.25 2 d SP

loop_
_atom_site_aniso_label
_atom_site_aniso_U_11
_atom_site_aniso_U_22
_atom_site_aniso_U_33
_atom_site_aniso_U_23
_atom_site_aniso_U_13
_atom_site_aniso_U_12
Mo1 0.0418(5) 0.0450(5) 0.0283(4) 0.0057(4) 0.0039(4) 0.0191(4)
Mo2 0.0322(4) 0.0363(5) 0.0246(4) -0.0005(3) -0.0009(3) 0.0168(4)
Mo3 0.0408(5) 0.0361(5) 0.0237(4) -0.0007(3) -0.0018(3) 0.0190(4)
Mo4 0.0488(5) 0.0354(5) 0.0265(5) -0.0003(3) 0.0004(4) 0.0183(4)
Mo5 0.0502(5) 0.0344(5) 0.0271(5) 0.0004(3) -0.0003(4) 0.0203(4)
S1 0.0403(13) 0.0417(14) 0.0318(12) 0.0005(10) -0.0017(10) 0.0236(12)
S2 0.0398(14) 0.0605(17) 0.0343(14) 0.0041(12) 0.0048(11) 0.0271(13)
S3 0.0393(14) 0.0447(14) 0.0383(14) -0.0081(11) 0.0009(11) 0.0189(12)
S4 0.0521(15) 0.0424(14) 0.0381(14) -0.0002(11) -0.0045(11) 0.0290(12)
S5 0.049(2) 0.041(2) 0.0325(18) 0.000 0.000 0.0230(17)
S6 0.063(2) 0.065(3) 0.0332(19) 0.000 0.000 0.042(2)
P1 0.0573(17) 0.0335(14) 0.0224(12) 0.0002(10) -0.0005(11) 0.0180(12)
P2A 0.034(3) 0.030(3) 0.023(2) 0.000 0.000 0.019(2)
P2B 0.030(5) 0.044(6) 0.025(5) 0.000 0.000 0.020(5)
O1 0.053(4) 0.050(4) 0.043(4) 0.003(3) 0.001(3) 0.018(4)
O2 0.041(4) 0.040(4) 0.030(3) -0.001(3) -0.003(3) 0.015(3)
O3 0.060(4) 0.052(4) 0.029(4) 0.003(3) 0.000(3) 0.028(4)
O4 0.074(5) 0.045(4) 0.039(4) 0.006(3) 0.000(4) 0.022(4)
O5 0.067(5) 0.039(4) 0.036(4) 0.002(3) -0.003(3) 0.022(4)
O6 0.054(6) 0.059(6) 0.028(5) 0.000 0.000 0.029(5)
O7 0.047(6) 0.056(6) 0.026(5) 0.000 0.000 0.022(5)
O8 0.036(3) 0.038(3) 0.028(3) 0.002(3) -0.006(3) 0.017(3)
O9 0.038(3) 0.034(3) 0.029(3) -0.002(3) 0.003(3) 0.016(3)
O10 0.063(4) 0.036(4) 0.034(4) -0.002(3) -0.008(3) 0.027(3)
O11 0.041(4) 0.039(4) 0.030(3) -0.005(3) 0.001(3) 0.010(3)
O12 0.045(4) 0.038(4) 0.020(3) -0.001(3) -0.001(3) 0.020(3)
O13 0.050(4) 0.036(4) 0.028(3) -0.002(3) -0.003(3) 0.021(3)
O14 0.054(4) 0.049(4) 0.026(3) 0.007(3) 0.000(3) 0.030(3)
O15 0.051(4) 0.048(4) 0.033(4) 0.003(3) 0.003(3) 0.026(3)
O16A 0.029(8) 0.025(7) 0.039(8) 0.000 0.000 0.012(7)
O16B 0.036(18) 0.040(17) 0.053(19) 0.000 0.000 0.029(15)
O17A 0.039(8) 0.036(7) 0.026(7) 0.000 0.000 0.017(6)
O18 0.022(15) 0.06(2) 0.050(19) 0.000 0.000 0.023(15)
Rb1 0.0583(10) 0.0583(10) 0.0607(17) 0.000 0.000 0.0291(5)
Rb2 0.094(3) 0.071(2) 0.0438(14) -0.0065(14) -0.0090(17) 0.041(2)
Rb3 0.171(12) 0.102(6) 0.053(4) -0.014(4) -0.023(7) -0.006(7)
Rb4 0.118(6) 0.137(7) 0.112(6) 0.009(5) -0.001(5) 0.086(5)
Rb5 0.127(10) 0.113(9) 0.120(9) 0.000 0.000 0.100(9)
O1W 0.10(3) 0.19(4) 0.11(2) -0.11(3) -0.08(2) 0.10(3)
O2W 0.054(17) 0.07(2) 0.093(19) 0.000 0.000 0.023(13)
O3W 0.064(11) 0.085(11) 0.066(10) -0.004(8) 0.004(9) 0.055(10)
O4W 0.07(4) 0.16(7) 0.09(5) 0.000 0.000 0.10(5)
O5W 0.31(8) 0.26(7) 0.045(18) 0.000 0.000 0.26(7)
O6W 0.061(11) 0.061(11) 0.21(2) 0.004(13) -0.029(13) 0.046(10)
O7W 0.029(17) 0.14(4) 0.18(4) -0.09(3) 0.03(2) 0.02(2)
O8W 0.062(7) 0.062(7) 0.117(18) 0.000 0.000 0.031(4)
O9W 0.096(7) 0.109(7) 0.063(5) 0.008(5) -0.009(5) 0.071(6)
O10W 0.151(18) 0.23(3) 0.17(2) 0.000 0.000 0.165(19)
O11W 0.073(6) 0.059(5) 0.120(8) 0.004(5) 0.012(5) 0.035(5)
O12W 0.064(11) 0.085(11) 0.066(10) -0.004(8) 0.004(9) 0.055(10)
O13W 0.11(2) 0.13(2) 0.089(19) -0.011(15) 0.049(16) 0.065(19)
O14W 0.054(17) 0.07(2) 0.093(19) 0.000 0.000 0.023(13)
O15W 0.059(16) 0.027(12) 0.063(17) 0.035(13) 0.025(15) 0.014(12)
O16W 0.08(5) 0.20(8) 0.03(3) 0.000 0.000 0.04(5)
O17W 0.059(16) 0.027(12) 0.063(17) 0.035(13) 0.025(15) 0.014(12)
O18W 0.058(16) 0.045(13) 0.15(3) 0.004(15) 0.011(15) 0.023(11)
O19W 0.062(7) 0.062(7) 0.117(18) 0.000 0.000 0.031(4)
O20W 0.028(8) 0.028(8) 0.13(3) 0.000 0.000 0.014(4)
O21W 0.096(7) 0.109(7) 0.063(5) 0.008(5) -0.009(5) 0.071(6)
O22W 0.067(13) 0.067(13) 0.19(4) 0.000 0.000 0.034(6)
O23W 0.07(4) 0.18(7) 0.06(3) 0.000 0.000 0.05(4)

loop_
_atom_type_symbol
_atom_type_description
_atom_type_scat_dispersion_real
_atom_type_scat_dispersion_imag
_atom_type_scat_source
O O 0.0106 0.0060 'International Tables Vol C Tables 4.2.6.8 and 6.1.1.4'
H H 0.0000 0.0000 'International Tables Vol C Tables 4.2.6.8 and 6.1.1.4'
P P 0.1023 0.0942 'International Tables Vol C Tables 4.2.6.8 and 6.1.1.4'
S S 0.1246 0.1234 'International Tables Vol C Tables 4.2.6.8 and 6.1.1.4'
Mo Mo -1.6832 0.6857 'International Tables Vol C Tables 4.2.6.8 and 6.1.1.4'
Rb Rb -0.9393 2.9676 'International Tables Vol C Tables 4.2.6.8 and 6.1.1.4'

loop_
_geom_angle_atom_site_label_1
_geom_angle_atom_site_label_2
_geom_angle_atom_site_label_3
_geom_angle
_geom_angle_site_symmetry_1
_geom_angle_site_symmetry_3
O1 Mo1 O6 99.0(3) . .
O1 Mo1 O7 96.6(3) . .
O6 Mo1 O7 71.7(3) . .
O1 Mo1 S2 103.0(3) . .
O6 Mo1 S2 86.3(2) . .
O7 Mo1 S2 152.6(2) . .
O1 Mo1 S1 103.1(2) . .
O6 Mo1 S1 154.0(2) . .
O7 Mo1 S1 92.1(2) . .
S2 Mo1 S1 101.73(9) . .
O1 Mo1 Mo2 98.0(2) . .
O6 Mo1 Mo2 137.4(2) . .
O7 Mo1 Mo2 143.8(2) . .
S2 Mo1 Mo2 51.80(6) . .
S1 Mo1 Mo2 52.30(6) . .
O2 Mo2 O9 95.1(3) . .
O2 Mo2 O8 96.0(3) . .
O9 Mo2 O8 69.3(2) . .
O2 Mo2 S2 101.9(2) . .
O9 Mo2 S2 154.75(17) . .
O8 Mo2 S2 90.33(17) . .
O2 Mo2 S1 103.4(2) . .
O9 Mo2 S1 91.62(17) . .
O8 Mo2 S1 154.03(17) . .
S2 Mo2 S1 102.27(9) . .
O2 Mo2 O12 163.1(3) . .
O9 Mo2 O12 71.1(2) . .
O8 Mo2 O12 70.4(2) . .
S2 Mo2 O12 88.47(16) . .
S1 Mo2 O12 87.14(16) . .
O2 Mo2 Mo1 97.2(2) . .
O9 Mo2 Mo1 143.79(17) . .
O8 Mo2 Mo1 142.16(16) . .
S2 Mo2 Mo1 52.27(7) . .
S1 Mo2 Mo1 52.41(6) . .
O12 Mo2 Mo1 99.64(14) . .
O2 Mo2 Rb2 49.1(2) . .
O9 Mo2 Rb2 57.87(18) . .
O8 Mo2 Rb2 54.97(18) . .
S2 Mo2 Rb2 122.46(9) . .
S1 Mo2 Rb2 129.49(9) . .
O12 Mo2 Rb2 114.06(17) . .
Mo1 Mo2 Rb2 146.11(9) . .
O2 Mo2 Rb3 48.1(3) . .
O9 Mo2 Rb3 65.2(3) . .
O8 Mo2 Rb3 51.2(3) . .
S2 Mo2 Rb3 113.8(2) . .
S1 Mo2 Rb3 136.9(2) . .
O12 Mo2 Rb3 115.5(3) . .
Mo1 Mo2 Rb3 142.7(2) . .
Rb2 Mo2 Rb3 8.6(2) . .
O3 Mo3 O9 99.9(3) . .
O3 Mo3 O8 101.0(3) . .
O9 Mo3 O8 70.0(2) . .
O3 Mo3 S3 102.9(2) . .
O9 Mo3 S3 88.23(17) . .
O8 Mo3 S3 150.06(17) . .
O3 Mo3 S4 102.2(2) . .
O9 Mo3 S4 151.10(17) . .
O8 Mo3 S4 87.62(17) . .
S3 Mo3 S4 104.52(9) . .
O3 Mo3 O12 169.5(3) . .
O9 Mo3 O12 71.5(2) . .
O8 Mo3 O12 70.6(2) . .
S3 Mo3 O12 83.28(16) . .
S4 Mo3 O12 84.15(16) . .
O3 Mo3 Mo4 105.3(2) . .
O9 Mo3 Mo4 136.85(16) . .
O8 Mo3 Mo4 135.60(17) . .
S3 Mo3 Mo4 52.53(6) . .
S4 Mo3 Mo4 52.39(7) . .
O12 Mo3 Mo4 85.17(14) . .
O3 Mo3 Rb2 60.4(2) . .
O9 Mo3 Rb2 54.33(18) . .
O8 Mo3 Rb2 51.45(18) . .
S3 Mo3 Rb2 130.16(9) . .
S4 Mo3 Rb2 124.27(9) . .
O12 Mo3 Rb2 109.16(17) . .
Mo4 Mo3 Rb2 165.36(9) . .
O3 Mo3 Rb3 62.2(3) . .
O9 Mo3 Rb3 59.4(3) . .
O8 Mo3 Rb3 45.2(2) . .
S3 Mo3 Rb3 138.1(2) . .
S4 Mo3 Rb3 116.7(2) . .
O12 Mo3 Rb3 107.5(3) . .
Mo4 Mo3 Rb3 163.2(2) . .
Rb2 Mo3 Rb3 7.9(2) . .
O4 Mo4 O10 101.2(3) . .
O4 Mo4 O11 101.1(3) . .
O10 Mo4 O11 71.9(2) . .
O4 Mo4 S4 101.9(3) . .
O10 Mo4 S4 86.86(19) . .
O11 Mo4 S4 151.26(18) . .
O4 Mo4 S3 101.9(3) . .
O10 Mo4 S3 151.62(18) . .
O11 Mo4 S3 87.59(19) . .
S4 Mo4 S3 104.24(9) . .
O4 Mo4 O13 168.7(3) . .
O10 Mo4 O13 70.2(2) . .
O11 Mo4 O13 69.8(2) . .
S4 Mo4 O13 85.13(16) . .
S3 Mo4 O13 84.63(16) . .
O4 Mo4 Mo3 104.2(2) . .
O10 Mo4 Mo3 135.37(19) . .
O11 Mo4 Mo3 135.92(18) . .
S4 Mo4 Mo3 52.39(6) . .
S3 Mo4 Mo3 52.26(6) . .
O13 Mo4 Mo3 87.08(14) . .
O5 Mo5 O10 92.6(3) . .
O5 Mo5 O11 92.2(3) . .
O10 Mo5 O11 70.9(2) . .
O5 Mo5 S6 103.7(3) . .
O10 Mo5 S6 90.69(19) . .
O11 Mo5 S6 156.31(18) . .
O5 Mo5 S5 102.5(2) . .
O10 Mo5 S5 159.08(18) . .
O11 Mo5 S5 93.79(19) . .
S6 Mo5 S5 99.62(9) . .
O5 Mo5 O13 157.4(3) . .
O10 Mo5 O13 69.8(2) . .
O11 Mo5 O13 69.2(2) . .
S6 Mo5 O13 90.78(18) . .
S5 Mo5 O13 91.80(17) . .
O5 Mo5 Mo5 91.0(2) . 10_557
O10 Mo5 Mo5 142.59(18) . 10_557
O11 Mo5 Mo5 146.13(18) . 10_557
S6 Mo5 Mo5 52.42(6) . 10_557
S5 Mo5 Mo5 52.69(6) . 10_557
O13 Mo5 Mo5 111.58(14) . 10_557
O5 Mo5 Rb1 40.3(2) . 7_766
O10 Mo5 Rb1 130.64(17) . 7_766
O11 Mo5 Rb1 92.72(16) . 7_766
S6 Mo5 Rb1 110.79(9) . 7_766
S5 Mo5 Rb1 62.16(9) . 7_766
O13 Mo5 Rb1 147.91(15) . 7_766
Mo5 Mo5 Rb1 68.800(12) 10_557 7_766
Mo2 S1 Mo1 75.29(7) . .
Mo2 S1 Rb3 117.2(2) . 8_666
Mo1 S1 Rb3 141.7(2) . 8_666
Mo2 S1 Rb2 125.09(12) . 8_666
Mo1 S1 Rb2 144.10(13) . 8_666
Rb3 S1 Rb2 9.4(2) 8_666 8_666
Mo2 S2 Mo1 75.94(8) . .
Mo3 S3 Mo4 75.21(8) . .
Mo3 S3 Rb3 113.6(2) . 8_666
Mo4 S3 Rb3 129.4(2) . 8_666
Mo3 S4 Mo4 75.23(8) . .
Mo3 S4 Rb4 123.04(16) . .
Mo4 S4 Rb4 121.46(16) . .
Mo5 S5 Mo5 74.61(11) 10_557 .
Mo5 S5 Rb1 81.66(9) 10_557 7_766
Mo5 S5 Rb1 81.66(9) . 7_766
Mo5 S6 Mo5 75.16(12) . 10_557
Mo5 S6 Rb5 131.55(17) . 7_766
Mo5 S6 Rb5 131.55(17) 10_557 7_766
O13 P1 O12 113.3(4) . .
O13 P1 O15 110.3(4) . .
O12 P1 O15 109.3(4) . .
O13 P1 O14 107.5(4) . .
O12 P1 O14 106.9(4) . .
O15 P1 O14 109.5(4) . .
O13 P1 Rb4 89.7(3) . .
O12 P1 Rb4 90.9(3) . .
O15 P1 Rb4 37.4(3) . .
O14 P1 Rb4 146.9(3) . .
O17A P2A O16A 120.9(8) . .
O17A P2A O14 104.5(4) . .
O16A P2A O14 112.3(4) . .
O17A P2A O14 104.5(4) . 10_557
O16A P2A O14 112.3(4) . 10_557
O14 P2A O14 100.1(5) . 10_557
O17A P2A O16B 139.0(9) . .
O16A P2A O16B 18.1(9) . .
O14 P2A O16B 101.5(6) . .
O14 P2A O16B 101.5(6) 10_557 .
O17A P2A Rb3 47.6(3) . 5_665
O16A P2A Rb3 128.2(4) . 5_665
O14 P2A Rb3 119.4(4) . 5_665
O14 P2A Rb3 57.9(3) 10_557 5_665
O16B P2A Rb3 135.8(3) . 5_665
O17A P2A Rb3 47.6(3) . 8_666
O16A P2A Rb3 128.2(4) . 8_666
O14 P2A Rb3 57.9(3) . 8_666
O14 P2A Rb3 119.4(4) 10_557 8_666
O16B P2A Rb3 135.8(3) . 8_666
Rb3 P2A Rb3 83.6(5) 5_665 8_666
O17A P2A Rb2 40.85(19) . 8_666
O16A P2A Rb2 125.0(4) . 8_666
O14 P2A Rb2 65.6(3) . 8_666
O14 P2A Rb2 122.3(3) 10_557 8_666
O16B P2A Rb2 135.5(4) . 8_666
Rb3 P2A Rb2 80.39(18) 5_665 8_666
Rb3 P2A Rb2 8.0(2) 8_666 8_666
O17A P2A Rb2 40.86(19) . 5_665
O16A P2A Rb2 125.0(4) . 5_665
O14 P2A Rb2 122.3(3) . 5_665
O14 P2A Rb2 65.6(3) 10_557 5_665
O16B P2A Rb2 135.5(4) . 5_665
Rb3 P2A Rb2 8.0(2) 5_665 5_665
Rb3 P2A Rb2 80.39(18) 8_666 5_665
Rb2 P2A Rb2 76.25(19) 8_666 5_665
O16B P2B O18 123.3(19) . .
O16B P2B O15 115.1(8) . 10_557
O18 P2B O15 98.8(9) . 10_557
O16B P2B O15 115.1(8) . .
O18 P2B O15 98.8(9) . .
O15 P2B O15 102.4(8) 10_557 .
O16B P2B O16A 16.2(12) . .
O18 P2B O16A 139.5(15) . .
O15 P2B O16A 106.2(5) 10_557 .
O15 P2B O16A 106.2(5) . .
O16B P2B Rb4 140.7(6) . .
O18 P2B Rb4 48.6(9) . .
O15 P2B Rb4 104.1(5) 10_557 .
O15 P2B Rb4 50.2(4) . .
O16A P2B Rb4 145.26(17) . .
O16B P2B Rb4 140.7(6) . 10_557
O18 P2B Rb4 48.6(9) . 10_557
O15 P2B Rb4 50.2(4) 10_557 10_557
O15 P2B Rb4 104.1(5) . 10_557
O16A P2B Rb4 145.26(17) . 10_557
Rb4 P2B Rb4 69.1(3) . 10_557
Mo1 O1 Rb2 149.9(4) . 9_546
Mo1 O1 Rb3 151.0(4) . 9_546
Rb2 O1 Rb3 1.2(4) 9_546 9_546
Mo2 O2 Rb2 105.7(3) . .
Mo2 O2 Rb3 107.4(4) . .
Rb2 O2 Rb3 11.1(3) . .
Mo3 O3 Rb2 94.7(3) . .
Mo3 O3 Rb5 161.7(4) . .
Rb2 O3 Rb5 92.8(3) . .
Mo5 O5 Rb1 117.1(3) . 7_766
Mo1 O6 Mo1 104.9(4) 10_557 .
Mo1 O7 Mo1 104.4(4) 10_557 .
Mo3 O8 Mo2 100.3(2) . .
Mo3 O8 Rb3 105.4(3) . .
Mo2 O8 Rb3 95.9(4) . .
Mo3 O8 Rb2 96.8(2) . .
Mo2 O8 Rb2 91.3(2) . .
Rb3 O8 Rb2 10.7(3) . .
Mo3 O9 Mo2 101.1(2) . .
Mo3 O9 Rb2 94.1(2) . .
Mo2 O9 Rb2 88.6(2) . .
Mo3 O9 Rb3 90.3(3) . .
Mo2 O9 Rb3 82.2(3) . .
Rb2 O9 Rb3 8.2(3) . .
Mo4 O10 Mo5 101.7(3) . .
Mo4 O11 Mo5 100.9(3) . .
P1 O12 Mo3 129.1(3) . .
P1 O12 Mo2 143.3(4) . .
Mo3 O12 Mo2 87.50(19) . .
P1 O13 Mo4 125.2(3) . .
P1 O13 Mo5 148.6(4) . .
Mo4 O13 Mo5 86.0(2) . .
P1 O14 P2A 130.3(5) . .
P1 O14 Rb3 125.1(4) . 8_666
P2A O14 Rb3 96.9(4) . 8_666
P1 O14 Rb2 129.4(3) . 8_666
P2A O14 Rb2 90.6(3) . 8_666
Rb3 O14 Rb2 6.8(3) 8_666 8_666
P1 O15 P2B 128.5(6) . .
P1 O15 Rb4 124.0(4) . .
P2B O15 Rb4 105.9(5) . .
O16B O16A P2A 129(3) . .
O16B O16A P2B 29(2) . .
P2A O16A P2B 99.9(7) . .
O16A O16B P2B 135(3) . .
O16A O16B P2A 33.2(18) . .
P2B O16B P2A 101.9(16) . .
P2A O17A Rb3 110.4(4) . 5_665
P2A O17A Rb3 110.4(4) . 8_666
Rb3 O17A Rb3 115.5(7) 5_665 8_666
P2A O17A Rb2 120.1(3) . 8_666
Rb3 O17A Rb2 113.6(4) 5_665 8_666
Rb3 O17A Rb2 11.2(3) 8_666 8_666
P2A O17A Rb2 120.1(3) . 5_665
Rb3 O17A Rb2 11.2(3) 5_665 5_665
Rb3 O17A Rb2 113.6(4) 8_666 5_665
Rb2 O17A Rb2 109.4(4) 8_666 5_665
O16W O18 P2B 131(6) 7_766 .
O16W O18 Rb4 105(4) 7_766 .
P2B O18 Rb4 108.6(12) . .
O16W O18 Rb4 105(4) 7_766 10_557
P2B O18 Rb4 108.6(12) . 10_557
Rb4 O18 Rb4 91.5(9) . 10_557
O5 Rb1 O5 96.53(18) 9_546 7_766
O5 Rb1 O5 61.0(3) 9_546 6_544
O5 Rb1 O5 128.96(7) 7_766 6_544
O5 Rb1 O5 128.96(8) 9_546 4_764
O5 Rb1 O5 61.0(3) 7_766 4_764
O5 Rb1 O5 96.53(18) 6_544 4_764
O5 Rb1 O5 96.53(18) 9_546 8_566
O5 Rb1 O5 96.53(18) 7_766 8_566
O5 Rb1 O5 128.96(8) 6_544 8_566
O5 Rb1 O5 128.96(8) 4_764 8_566
O5 Rb1 O5 128.96(8) 9_546 5_564
O5 Rb1 O5 128.96(8) 7_766 5_564
O5 Rb1 O5 96.53(18) 6_544 5_564
O5 Rb1 O5 96.53(18) 4_764 5_564
O5 Rb1 O5 61.0(3) 8_566 5_564
O5 Rb1 S5 58.73(14) 9_546 9_546
O5 Rb1 S5 70.36(14) 7_766 9_546
O5 Rb1 S5 58.73(14) 6_544 9_546
O5 Rb1 S5 70.36(14) 4_764 9_546
O5 Rb1 S5 148.78(14) 8_566 9_546
O5 Rb1 S5 148.78(14) 5_564 9_546
O5 Rb1 S5 148.78(14) 9_546 7_766
O5 Rb1 S5 58.74(14) 7_766 7_766
O5 Rb1 S5 148.78(14) 6_544 7_766
O5 Rb1 S5 58.74(14) 4_764 7_766
O5 Rb1 S5 70.36(14) 8_566 7_766
O5 Rb1 S5 70.36(14) 5_564 7_766
S5 Rb1 S5 120.0 9_546 7_766
O5 Rb1 S5 70.36(14) 9_546 8_566
O5 Rb1 S5 148.78(14) 7_766 8_566
O5 Rb1 S5 70.36(14) 6_544 8_566
O5 Rb1 S5 148.78(14) 4_764 8_566
O5 Rb1 S5 58.73(14) 8_566 8_566
O5 Rb1 S5 58.73(14) 5_564 8_566
S5 Rb1 S5 120.0 9_546 8_566
S5 Rb1 S5 120.0 7_766 8_566
O5 Rb1 Mo5 85.15(13) 9_546 8_566
O5 Rb1 Mo5 117.23(14) 7_766 8_566
O5 Rb1 Mo5 106.40(14) 6_544 8_566
O5 Rb1 Mo5 145.54(13) 4_764 8_566
O5 Rb1 Mo5 22.57(13) 8_566 8_566
O5 Rb1 Mo5 56.19(13) 5_564 8_566
S5 Rb1 Mo5 143.87(5) 9_546 8_566
S5 Rb1 Mo5 89.97(6) 7_766 8_566
S5 Rb1 Mo5 36.18(5) 8_566 8_566
O5 Rb1 Mo5 106.40(14) 9_546 5_564
O5 Rb1 Mo5 145.54(13) 7_766 5_564
O5 Rb1 Mo5 85.15(13) 6_544 5_564
O5 Rb1 Mo5 117.22(14) 4_764 5_564
O5 Rb1 Mo5 56.19(13) 8_566 5_564
O5 Rb1 Mo5 22.57(13) 5_564 5_564
S5 Rb1 Mo5 143.87(5) 9_546 5_564
S5 Rb1 Mo5 89.97(6) 7_766 5_564
S5 Rb1 Mo5 36.18(5) 8_566 5_564
Mo5 Rb1 Mo5 42.40(2) 8_566 5_564
O5 Rb1 Mo5 117.22(14) 9_546 7_766
O5 Rb1 Mo5 22.57(13) 7_766 7_766
O5 Rb1 Mo5 145.54(13) 6_544 7_766
O5 Rb1 Mo5 56.19(13) 4_764 7_766
O5 Rb1 Mo5 85.15(13) 8_566 7_766
O5 Rb1 Mo5 106.41(14) 5_564 7_766
S5 Rb1 Mo5 89.97(6) 9_546 7_766
S5 Rb1 Mo5 36.19(5) 7_766 7_766
S5 Rb1 Mo5 143.87(5) 8_566 7_766
Mo5 Rb1 Mo5 107.691(12) 8_566 7_766
Mo5 Rb1 Mo5 124.431(5) 5_564 7_766
Rb3 Rb2 O12W 36(2) . .
Rb3 Rb2 O2W 111(2) . 8_666
O12W Rb2 O2W 78.0(10) . 8_666
Rb3 Rb2 O1 172(2) . 8_666
O12W Rb2 O1 150.2(8) . 8_666
O2W Rb2 O1 73.4(7) 8_666 8_666
Rb3 Rb2 O2 88(2) . .
O12W Rb2 O2 118.7(7) . .
O2W Rb2 O2 160.3(7) 8_666 .
O1 Rb2 O2 88.3(2) 8_666 .
Rb3 Rb2 O17A 79.4(19) . 9_546
O12W Rb2 O17A 78.0(7) . 9_546
O2W Rb2 O17A 66.8(5) 8_666 9_546
O1 Rb2 O17A 97.7(3) 8_666 9_546
O2 Rb2 O17A 124.3(3) . 9_546
Rb3 Rb2 O8 76.4(19) . .
O12W Rb2 O8 82.3(7) . .
O2W Rb2 O8 122.5(5) 8_666 .
O1 Rb2 O8 106.3(2) 8_666 .
O2 Rb2 O8 55.26(19) . .
O17A Rb2 O8 155.8(3) 9_546 .
Rb3 Rb2 O19W 112(3) . 9_546
O12W Rb2 O19W 76.7(18) . 9_546
O2W Rb2 O19W 8.4(11) 8_666 9_546
O1 Rb2 O19W 73.8(17) 8_666 9_546
O2 Rb2 O19W 156.1(13) . 9_546
O17A Rb2 O19W 74.8(10) 9_546 9_546
O8 Rb2 O19W 114.2(11) . 9_546
Rb3 Rb2 O9 120(2) . .
O12W Rb2 O9 122.5(7) . .
O2W Rb2 O9 109.6(6) 8_666 .
O1 Rb2 O9 62.14(19) 8_666 .
O2 Rb2 O9 53.62(18) . .
O17A Rb2 O9 158.9(3) 9_546 .
O8 Rb2 O9 44.36(16) . .
O19W Rb2 O9 103.2(12) 9_546 .
Rb3 Rb2 O3 106(2) . .
O12W Rb2 O3 82.3(8) . .
O2W Rb2 O3 71.4(5) 8_666 .
O1 Rb2 O3 81.1(2) 8_666 .
O2 Rb2 O3 99.1(2) . .
O17A Rb2 O3 136.6(3) 9_546 .
O8 Rb2 O3 52.56(18) . .
O19W Rb2 O3 63.1(10) 9_546 .
O9 Rb2 O3 51.10(17) . .
Rb3 Rb2 O7W 59(2) . .
O12W Rb2 O7W 23.4(8) . .
O2W Rb2 O7W 60.2(9) 8_666 .
O1 Rb2 O7W 127.9(6) 8_666 .
O2 Rb2 O7W 132.0(6) . .
O17A Rb2 O7W 85.3(7) 9_546 .
O8 Rb2 O7W 82.1(7) . .
O19W Rb2 O7W 56.8(17) 9_546 .
O9 Rb2 O7W 111.5(6) . .
O3 Rb2 O7W 63.5(6) . .
Rb3 Rb2 S1 85(2) . 9_546
O12W Rb2 S1 115.5(8) . 9_546
O2W Rb2 S1 122.4(5) 8_666 9_546
O1 Rb2 S1 87.16(19) 8_666 9_546
O2 Rb2 S1 62.15(16) . 9_546
O17A Rb2 S1 62.9(2) 9_546 9_546
O8 Rb2 S1 114.9(2) . 9_546
O19W Rb2 S1 130.5(11) 9_546 9_546
O9 Rb2 S1 107.24(18) . 9_546
O3 Rb2 S1 158.3(2) . 9_546
O7W Rb2 S1 136.7(6) . 9_546
Rb2 Rb3 O12W 135(2) . .
Rb2 Rb3 O17A 89(2) . 9_546
O12W Rb3 O17A 86.2(10) . 9_546
Rb2 Rb3 O2 81(2) . .
O12W Rb3 O2 135.7(10) . .
O17A Rb3 O2 125.0(6) 9_546 .
Rb2 Rb3 O8 93(2) . .
O12W Rb3 O8 91.9(10) . .
O17A Rb3 O8 177.7(6) 9_546 .
O2 Rb3 O8 55.8(3) . .
Rb2 Rb3 O2W 59(2) . 8_666
O12W Rb3 O2W 79.3(11) . 8_666
O17A Rb3 O2W 64.2(5) 9_546 8_666
O2 Rb3 O2W 139.7(7) . 8_666
O8 Rb3 O2W 116.8(6) . 8_666
Rb2 Rb3 O14 132(2) . 9_546
O12W Rb3 O14 69.8(10) . 9_546
O17A Rb3 O14 46.7(3) 9_546 9_546
O2 Rb3 O14 107.1(5) . 9_546
O8 Rb3 O14 131.2(5) . 9_546
O2W Rb3 O14 104.0(6) 8_666 9_546
Rb2 Rb3 O7W 112(2) . .
O12W Rb3 O7W 23.6(10) . .
O17A Rb3 O7W 91.0(8) 9_546 .
O2 Rb3 O7W 142.6(9) . .
O8 Rb3 O7W 87.8(8) . .
O2W Rb3 O7W 61.0(9) 8_666 .
O14 Rb3 O7W 89.8(7) 9_546 .
Rb2 Rb3 O19W 59(2) . 9_546
O12W Rb3 O19W 77.0(18) . 9_546
O17A Rb3 O19W 71.6(9) 9_546 9_546
O2 Rb3 O19W 138.1(14) . 9_546
O8 Rb3 O19W 109.4(10) . 9_546
O2W Rb3 O19W 7.7(11) 8_666 9_546
O14 Rb3 O19W 109.6(10) 9_546 9_546
O7W Rb3 O19W 56.9(16) . 9_546
Rb2 Rb3 O1 6.4(18) . 8_666
O12W Rb3 O1 140.4(10) . 8_666
O17A Rb3 O1 87.1(4) 9_546 8_666
O2 Rb3 O1 78.0(4) . 8_666
O8 Rb3 O1 95.2(4) . 8_666
O2W Rb3 O1 62.7(6) 8_666 8_666
O14 Rb3 O1 128.0(5) 9_546 8_666
O7W Rb3 O1 117.8(7) . 8_666
O19W Rb3 O1 63.8(15) 9_546 8_666
Rb2 Rb3 O9 52.1(18) . .
O12W Rb3 O9 125.6(10) . .
O17A Rb3 O9 140.5(5) 9_546 .
O2 Rb3 O9 49.9(3) . .
O8 Rb3 O9 41.8(2) . .
O2W Rb3 O9 96.4(6) 8_666 .
O14 Rb3 O9 156.9(5) 9_546 .
O7W Rb3 O9 109.8(8) . .
O19W Rb3 O9 91.8(11) 9_546 .
O1 Rb3 O9 53.7(2) 8_666 .
Rb2 Rb3 S1 85(2) . 9_546
O12W Rb3 S1 130.7(10) . 9_546
O17A Rb3 S1 63.3(4) 9_546 9_546
O2 Rb3 S1 61.9(3) . 9_546
O8 Rb3 S1 117.2(5) . 9_546
O2W Rb3 S1 115.0(6) 8_666 9_546
O14 Rb3 S1 61.1(3) 9_546 9_546
O7W Rb3 S1 149.6(8) . 9_546
O19W Rb3 S1 122.1(13) 9_546 9_546
O1 Rb3 S1 79.0(3) 8_666 9_546
O9 Rb3 S1 100.5(4) . 9_546
O11W Rb4 O9W 117.5(4) 9_546 .
O11W Rb4 O18 103.3(6) 9_546 .
O9W Rb4 O18 130.8(7) . .
O11W Rb4 O23W 120.2(12) 9_546 .
O9W Rb4 O23W 107.6(16) . .
O18 Rb4 O23W 69.8(15) . .
O11W Rb4 O15 96.3(3) 9_546 .
O9W Rb4 O15 100.0(3) . .
O18 Rb4 O15 46.7(6) . .
O23W Rb4 O15 112.9(12) . .
O11W Rb4 O16W 93.6(12) 9_546 7_766
O9W Rb4 O16W 145.8(11) . 7_766
O18 Rb4 O16W 16.7(10) . 7_766
O23W Rb4 O16W 63(2) . 7_766
O15 Rb4 O16W 60.5(12) . 7_766
O11W Rb4 O14W 127.3(14) 9_546 .
O9W Rb4 O14W 88.0(17) . .
O18 Rb4 O14W 88.3(14) . .
O23W Rb4 O14W 21.0(18) . .
O15 Rb4 O14W 125.6(11) . .
O16W Rb4 O14W 83(2) 7_766 .
O11W Rb4 S4 62.2(3) 9_546 .
O9W Rb4 S4 65.5(3) . .
O18 Rb4 S4 118.1(5) . .
O23W Rb4 S4 171.6(16) . .
O15 Rb4 S4 73.9(2) . .
O16W Rb4 S4 125.6(12) 7_766 .
O14W Rb4 S4 150.7(16) . .
O11W Rb4 P2B 101.5(3) 9_546 .
O9W Rb4 P2B 116.5(3) . .
O18 Rb4 P2B 22.8(6) . .
O23W Rb4 P2B 90.5(13) . .
O15 Rb4 P2B 23.93(19) . .
O16W Rb4 P2B 37.5(12) 7_766 .
O14W Rb4 P2B 106.6(12) . .
S4 Rb4 P2B 96.9(2) . .
O11W Rb4 P1 87.4(3) 9_546 .
O9W Rb4 P1 89.7(3) . .
O18 Rb4 P1 64.7(5) . .
O23W Rb4 P1 131.2(11) . .
O15 Rb4 P1 18.59(14) . .
O16W Rb4 P1 77.3(12) 7_766 .
O14W Rb4 P1 141.3(11) . .
S4 Rb4 P1 55.36(12) . .
P2B Rb4 P1 42.22(15) . .
O11W Rb4 Rb4 144.0(3) 9_546 10_557
O9W Rb4 Rb4 98.3(2) . 10_557
O18 Rb4 Rb4 44.2(5) . 10_557
O23W Rb4 Rb4 44.1(8) . 10_557
O15 Rb4 Rb4 72.6(2) . 10_557
O16W Rb4 Rb4 50.8(11) 7_766 10_557
O14W Rb4 Rb4 53.0(11) . 10_557
S4 Rb4 Rb4 139.26(14) . 10_557
P2B Rb4 Rb4 55.44(16) . 10_557
P1 Rb4 Rb4 89.32(13) . 10_557
O11W Rb4 Rb5 151.2(3) 9_546 7_766
O9W Rb4 Rb5 38.7(2) . 7_766
O18 Rb4 Rb5 105.5(5) . 7_766
O23W Rb4 Rb5 70.9(15) . 7_766
O15 Rb4 Rb5 103.4(3) . 7_766
O16W Rb4 Rb5 114.3(11) 7_766 7_766
O14W Rb4 Rb5 54.2(17) . 7_766
S4 Rb4 Rb5 103.2(2) . 7_766
P2B Rb4 Rb5 105.0(2) . 7_766
P1 Rb4 Rb5 104.8(2) . 7_766
Rb4 Rb4 Rb5 63.48(12) 10_557 7_766
O19W Rb5 O7W 67.7(19) 9_546 10_556
O19W Rb5 O7W 67.7(19) 9_546 .
O7W Rb5 O7W 42.1(18) 10_556 .
O19W Rb5 O9W 124.1(4) 9_546 4_764
O7W Rb5 O9W 79.6(7) 10_556 4_764
O7W Rb5 O9W 114.1(11) . 4_764
O19W Rb5 O9W 124.1(4) 9_546 7_766
O7W Rb5 O9W 114.1(11) 10_556 7_766
O7W Rb5 O9W 79.6(7) . 7_766
O9W Rb5 O9W 110.1(4) 4_764 7_766
O19W Rb5 O4W 57(2) 9_546 8_666
O7W Rb5 O4W 120.4(14) 10_556 8_666
O7W Rb5 O4W 120.4(14) . 8_666
O9W Rb5 O4W 113.8(6) 4_764 8_666
O9W Rb5 O4W 113.8(6) 7_766 8_666
O19W Rb5 O2W 5(2) 9_546 8_666
O7W Rb5 O2W 63.0(10) 10_556 8_666
O7W Rb5 O2W 63.0(10) . 8_666
O9W Rb5 O2W 123.3(3) 4_764 8_666
O9W Rb5 O2W 123.2(3) 7_766 8_666
O4W Rb5 O2W 61.9(13) 8_666 8_666
O19W Rb5 O3 66.8(3) 9_546 10_556
O7W Rb5 O3 69.0(10) 10_556 10_556
O7W Rb5 O3 107.1(8) . 10_556
O9W Rb5 O3 59.44(19) 4_764 10_556
O9W Rb5 O3 169.1(4) 7_766 10_556
O4W Rb5 O3 70.7(4) 8_666 10_556
O2W Rb5 O3 67.7(2) 8_666 10_556
O19W Rb5 O3 66.8(3) 9_546 .
O7W Rb5 O3 107.1(8) 10_556 .
O7W Rb5 O3 69.0(10) . .
O9W Rb5 O3 169.1(4) 4_764 .
O9W Rb5 O3 59.44(19) 7_766 .
O4W Rb5 O3 70.7(4) 8_666 .
O2W Rb5 O3 67.7(2) 8_666 .
O3 Rb5 O3 130.7(4) 10_556 .
O19W Rb5 S6 138.1(18) 9_546 7_766
O7W Rb5 S6 73.4(9) 10_556 7_766
O7W Rb5 S6 73.4(9) . 7_766
O9W Rb5 S6 60.3(2) 4_764 7_766
O9W Rb5 S6 60.3(2) 7_766 7_766
O4W Rb5 S6 165.0(12) 8_666 7_766
O2W Rb5 S6 133.0(7) 8_666 7_766
O3 Rb5 S6 112.6(2) 10_556 7_766
O3 Rb5 S6 112.6(2) . 7_766
O19W Rb5 O13W 91.7(15) 9_546 10_556
O7W Rb5 O13W 120.4(11) 10_556 10_556
O7W Rb5 O13W 156.3(9) . 10_556
O9W Rb5 O13W 67.1(4) 4_764 10_556
O9W Rb5 O13W 123.1(6) 7_766 10_556
O4W Rb5 O13W 47.9(8) 8_666 10_556
O2W Rb5 O13W 95.9(7) 8_666 10_556
O3 Rb5 O13W 51.7(5) 10_556 10_556
O3 Rb5 O13W 114.7(5) . 10_556
S6 Rb5 O13W 121.7(5) 7_766 10_556
O19W Rb5 O13W 91.7(15) 9_546 .
O7W Rb5 O13W 156.3(9) 10_556 .
O7W Rb5 O13W 120.4(11) . .
O9W Rb5 O13W 123.2(6) 4_764 .
O9W Rb5 O13W 67.1(4) 7_766 .
O4W Rb5 O13W 47.9(8) 8_666 .
O2W Rb5 O13W 95.9(7) 8_666 .
O3 Rb5 O13W 114.7(5) 10_556 .
O3 Rb5 O13W 51.7(5) . .
S6 Rb5 O13W 121.7(5) 7_766 .
O13W Rb5 O13W 69.7(8) 10_556 .
O19W O2W Rb2 120(3) 2_645 9_546
O19W O2W Rb2 120(3) 2_645 6_545
Rb2 O2W Rb2 116.4(10) 9_546 6_545
O19W O2W Rb3 120(5) 2_645 6_545
Rb2 O2W Rb3 111.4(9) 9_546 6_545
Rb2 O2W Rb3 9.9(3) 6_545 6_545
O19W O2W Rb3 120(5) 2_645 9_546
Rb2 O2W Rb3 9.9(3) 9_546 9_546
Rb2 O2W Rb3 111.4(9) 6_545 9_546
Rb3 O2W Rb3 105.2(10) 6_545 9_546
O19W O2W Rb5 28(10) 2_645 9_546
Rb2 O2W Rb5 110.7(7) 9_546 9_546
Rb2 O2W Rb5 110.7(7) 6_545 9_546
Rb3 O2W Rb5 106.4(8) 6_545 9_546
Rb3 O2W Rb5 106.4(8) 9_546 9_546
O5W O4W Rb5 140(6) . 9_546
O4W O5W O16W 156(9) . 7_766
O12W O7W Rb5 149(3) . .
O12W O7W Rb3 37.8(18) . .
Rb5 O7W Rb3 112.2(12) . .
O12W O7W Rb2 46.6(19) . .
Rb5 O7W Rb2 103.2(10) . .
Rb3 O7W Rb2 9.0(3) . .
Rb4 O9W Rb5 106.1(4) . 7_766
O7W O12W Rb3 119(2) . .
O7W O12W Rb2 110(2) . .
Rb3 O12W Rb2 8.9(5) . .
O3W O13W Rb5 150(3) . .
O23W O14W Rb4 54(3) . 10_557
O23W O14W Rb4 54(3) . .
Rb4 O14W Rb4 74(2) 10_557 .
O21W O15W O15W 70.1(7) . 8_666
O21W O15W O15W 70.1(7) . 9_546
O15W O15W O15W 96(2) 8_666 9_546
O18 O16W O5W 161(9) 7_766 7_766
O18 O16W Rb4 59(4) 7_766 7_766
O5W O16W Rb4 133(2) 7_766 7_766
O18 O16W Rb4 59(4) 7_766 4_764
O5W O16W Rb4 133(2) 7_766 4_764
Rb4 O16W Rb4 78(2) 7_766 4_764
O2W O19W Rb5 147(10) 3_765 8_666
O2W O19W Rb2 52(3) 3_765 8_666
Rb5 O19W Rb2 115(2) 8_666 8_666
O2W O19W Rb2 52(3) 3_765 5_665
Rb5 O19W Rb2 115(2) 8_666 5_665
Rb2 O19W Rb2 101(2) 8_666 5_665
O2W O19W Rb3 52(5) 3_765 5_665
Rb5 O19W Rb3 110(2) 8_666 5_665
Rb2 O19W Rb3 97.6(19) 8_666 5_665
Rb2 O19W Rb3 9.1(3) 5_665 5_665
O2W O19W Rb3 52(5) 3_765 8_666
Rb5 O19W Rb3 110(2) 8_666 8_666
Rb2 O19W Rb3 9.1(3) 8_666 8_666
Rb2 O19W Rb3 97.6(19) 5_665 8_666
Rb3 O19W Rb3 93.1(18) 5_665 8_666
O6W O20W O6W 109.9(15) . 3_775
O6W O20W O6W 109.9(15) . 2_755
O6W O20W O6W 109.9(15) 3_775 2_755
O6W O20W O8W 109.0(16) . .
O6W O20W O8W 109.0(16) 3_775 .
O6W O20W O8W 109.0(16) 2_755 .
O21W O21W O15W 80.8(16) 7_756 2_645
O21W O21W O15W 80.8(16) 7_756 3_765
O15W O21W O15W 117.5(8) 2_645 3_765
O21W O21W O15W 80.8(16) 7_756 .
O15W O21W O15W 117.5(8) 2_645 .
O15W O21W O15W 117.5(8) 3_765 .
O14W O23W Rb4 105(4) . .
O14W O23W Rb4 105(4) . 10_557
Rb4 O23W Rb4 91.8(16) . 10_557

loop_
_geom_bond_atom_site_label_1
_geom_bond_atom_site_label_2
_geom_bond_distance
_geom_bond_site_symmetry_2
Mo1 O1 1.665(7) .
Mo1 O6 2.098(6) .
Mo1 O7 2.106(6) .
Mo1 S2 2.312(3) .
Mo1 S1 2.324(2) .
Mo1 Mo2 2.8363(11) .
Mo2 O2 1.690(6) .
Mo2 O9 2.113(6) .
Mo2 O8 2.120(6) .
Mo2 S2 2.298(2) .
Mo2 S1 2.320(2) .
Mo2 O12 2.346(6) .
Mo2 Rb2 3.822(6) .
Mo2 Rb3 3.888(14) .
Mo3 O3 1.683(6) .
Mo3 O9 2.088(6) .
Mo3 O8 2.106(6) .
Mo3 S3 2.321(3) .
Mo3 S4 2.324(3) .
Mo3 O12 2.346(6) .
Mo3 Mo4 2.8374(11) .
Mo3 Rb2 3.975(6) .
Mo3 Rb3 4.138(14) .
Mo4 O4 1.675(7) .
Mo4 O10 2.092(6) .
Mo4 O11 2.099(6) .
Mo4 S4 2.325(3) .
Mo4 S3 2.329(3) .
Mo4 O13 2.388(6) .
Mo5 O5 1.685(7) .
Mo5 O10 2.113(6) .
Mo5 O11 2.129(6) .
Mo5 S6 2.317(3) .
Mo5 S5 2.332(3) .
Mo5 O13 2.392(6) .
Mo5 Mo5 2.8262(16) 10_557
Mo5 Rb1 3.9078(8) 7_766
S1 Rb3 3.571(16) 8_666
S1 Rb2 3.572(6) 8_666
S3 Rb3 3.947(14) 8_666
S4 Rb4 3.571(9) .
S5 Mo5 2.332(3) 10_557
S5 Rb1 3.492(4) 7_766
S6 Mo5 2.317(3) 10_557
S6 Rb5 3.514(10) 7_766
P1 O13 1.505(7) .
P1 O12 1.511(6) .
P1 O15 1.541(7) .
P1 O14 1.586(7) .
P1 Rb4 4.007(8) .
P2A O17A 1.494(13) .
P2A O16A 1.516(15) .
P2A O14 1.601(7) .
P2A O14 1.601(7) 10_557
P2A O16B 2.16(3) .
P2A Rb3 3.743(14) 5_665
P2A Rb3 3.743(14) 8_666
P2A Rb2 3.967(7) 8_666
P2A Rb2 3.967(7) 5_665
P2B O16B 1.48(3) .
P2B O18 1.50(3) .
P2B O15 1.551(9) 10_557
P2B O15 1.551(9) .
P2B O16A 2.177(18) .
P2B Rb4 3.677(11) .
P2B Rb4 3.677(11) 10_557
O1 Rb2 2.967(8) 9_546
O1 Rb3 3.545(15) 9_546
O2 Rb2 3.001(8) .
O2 Rb3 3.032(16) .
O3 Rb2 3.467(9) .
O3 Rb5 3.474(8) .
O5 Rb1 2.841(7) 7_766
O6 Mo1 2.098(6) 10_557
O7 Mo1 2.106(6) 10_557
O8 Rb3 3.046(15) .
O8 Rb2 3.131(8) .
O9 Rb2 3.238(8) .
O9 Rb3 3.563(14) .
O14 Rb3 3.196(15) 8_666
O14 Rb2 3.614(8) 8_666
O15 Rb4 2.937(10) .
O16A O16B 0.86(2) .
O17A Rb3 2.950(16) 5_665
O17A Rb3 2.950(16) 8_666
O17A Rb2 3.001(9) 8_666
O17A Rb2 3.001(9) 5_665
O18 O16W 0.98(7) 7_766
O18 Rb4 2.91(2) .
O18 Rb4 2.91(2) 10_557
Rb1 O5 2.841(7) 9_546
Rb1 O5 2.841(7) 7_766
Rb1 O5 2.841(7) 6_544
Rb1 O5 2.841(7) 4_764
Rb1 O5 2.842(7) 8_566
Rb1 O5 2.842(7) 5_564
Rb1 S5 3.492(4) 9_546
Rb1 S5 3.492(4) 7_766
Rb1 S5 3.492(4) 8_566
Rb1 Mo5 3.9077(8) 8_566
Rb1 Mo5 3.9077(8) 5_564
Rb1 Mo5 3.9078(8) 7_766
Rb2 Rb3 0.583(15) .
Rb2 O12W 2.68(3) .
Rb2 O2W 2.881(16) 8_666
Rb2 O1 2.967(8) 8_666
Rb2 O17A 3.001(9) 9_546
Rb2 O19W 3.18(5) 9_546
Rb2 O7W 3.47(5) .
Rb2 S1 3.572(6) 9_546
Rb3 O12W 2.24(3) .
Rb3 O17A 2.950(16) 9_546
Rb3 O2W 3.14(2) 8_666
Rb3 O14 3.196(15) 9_546
Rb3 O7W 3.21(6) .
Rb3 O19W 3.44(5) 9_546
Rb3 O1 3.545(15) 8_666
Rb3 S1 3.571(16) 9_546
Rb4 O11W 2.727(13) 9_546
Rb4 O9W 2.805(13) .
Rb4 O23W 2.90(4) .
Rb4 O16W 3.30(8) 7_766
Rb4 O14W 3.47(9) .
Rb4 Rb4 4.172(17) 10_557
Rb4 Rb5 4.672(14) 7_766
Rb5 O19W 2.77(8) 9_546
Rb5 O7W 2.93(4) 10_556
Rb5 O7W 2.93(4) .
Rb5 O9W 3.040(11) 4_764
Rb5 O9W 3.040(11) 7_766
Rb5 O4W 3.16(8) 8_666
Rb5 O2W 3.23(3) 8_666
Rb5 O3 3.474(8) 10_556
Rb5 S6 3.514(10) 7_766
Rb5 O13W 3.53(3) 10_556
Rb5 O13W 3.53(3) .
O2W O19W 0.53(7) 2_645
O2W Rb2 2.881(16) 9_546
O2W Rb2 2.881(16) 6_545
O2W Rb3 3.14(2) 6_545
O2W Rb3 3.14(2) 9_546
O2W Rb5 3.23(3) 9_546
O3W O13W 0.84(3) .
O4W O5W 0.91(9) .
O4W Rb5 3.16(8) 9_546
O5W O16W 1.42(8) 7_766
O6W O20W 1.474(18) .
O7W O12W 1.47(5) .
O8W O20W 1.82(4) .
O9W Rb5 3.040(11) 7_766
O11W Rb4 2.727(13) 8_666
O14W O23W 1.29(11) .
O14W Rb4 3.47(9) 10_557
O15W O21W 1.51(2) .
O15W O15W 1.74(4) 8_666
O15W O15W 1.74(4) 9_546
O16W O18 0.98(7) 7_766
O16W O5W 1.42(8) 7_766
O16W Rb4 3.30(8) 7_766
O16W Rb4 3.30(8) 4_764
O19W O2W 0.53(7) 3_765
O19W Rb5 2.77(8) 8_666
O19W Rb2 3.18(4) 8_666
O19W Rb2 3.18(4) 5_665
O19W Rb3 3.44(5) 5_665
O19W Rb3 3.44(5) 8_666
O20W O6W 1.475(18) 3_775
O20W O6W 1.475(18) 2_755
O21W O21W 1.38(6) 7_756
O21W O15W 1.51(2) 2_645
O21W O15W 1.51(2) 3_765
O23W Rb4 2.90(4) 10_557
